data_4515564
loop_
_publ_author_name
'Hardouin Duparc, Val\'erie'
'Bano, Guillaume L.'
'Schaper, Frank'

_publ_section_title
;
 Chan--Evans--Lam Couplings with Copper Iminoarylsulfonate Complexes:
 Scope and Mechanism
;
_journal_issue 8
_journal_name_full 'ACS Catalysis'
_journal_page_first 7308
_journal_paper_doi 10.1021/acscatal.8b01881
_journal_volume 8
_journal_year 2018
_chemical_formula_moiety 'C13 H13 Cu N2 O4 S, C F3 O3 S'
_chemical_formula_sum 'C14 H13 Cu F3 N2 O7 S2'
_chemical_formula_weight 505.92
_space_group_crystal_system triclinic
_space_group_IT_number 2
_space_group_name_Hall '-P 1'
_space_group_name_H-M_alt 'P -1'
_atom_sites_solution_hydrogens mixed
_audit_creation_date 2018-04-23
_audit_creation_method
;
Olex2 1.2
(compiled 2017.03.28 svn.r3405 for OlexSys, GUI svn.r5337)
;
_cell_angle_alpha 96.4610(10)
_cell_angle_beta 100.1760(10)
_cell_angle_gamma 110.0070(10)
_cell_formula_units_Z 2
_cell_length_a 7.9814(3)
_cell_length_b 11.0894(4)
_cell_length_c 11.1020(4)
_cell_measurement_reflns_used 9871
_cell_measurement_temperature 100(2)
_cell_measurement_theta_max 60.66
_cell_measurement_theta_min 3.58
_cell_volume 892.77(6)
_computing_cell_refinement 'SAINT v8.34A (Bruker, 2013)'
_computing_data_reduction 'SAINT v8.34A (Bruker, 2013)'
_computing_molecular_graphics 'Olex2 (Dolomanov et al., 2009)'
_computing_publication_material 'Olex2 (Dolomanov et al., 2009)'
_computing_structure_refinement 'XL (Sheldrick, 2008)'
_diffrn_ambient_temperature 100.0
_diffrn_measured_fraction_theta_full 0.997
_diffrn_measured_fraction_theta_max 0.996
_diffrn_measurement_device_type 'Bruker APEX-II CCD'
_diffrn_measurement_method '\f and \w scans'
_diffrn_radiation_type GaK\a
_diffrn_radiation_wavelength 1.34139
_diffrn_reflns_av_R_equivalents 0.0369
_diffrn_reflns_av_unetI/netI 0.0234
_diffrn_reflns_Laue_measured_fraction_full 0.997
_diffrn_reflns_Laue_measured_fraction_max 0.996
_diffrn_reflns_limit_h_max 10
_diffrn_reflns_limit_h_min -10
_diffrn_reflns_limit_k_max 13
_diffrn_reflns_limit_k_min -14
_diffrn_reflns_limit_l_max 14
_diffrn_reflns_limit_l_min -14
_diffrn_reflns_number 21646
_diffrn_reflns_point_group_measured_fraction_full 0.997
_diffrn_reflns_point_group_measured_fraction_max 0.996
_diffrn_reflns_theta_full 53.594
_diffrn_reflns_theta_max 60.639
_diffrn_reflns_theta_min 3.582
_diffrn_standards_number 0
_exptl_absorpt_coefficient_mu 8.488
_exptl_absorpt_correction_type none
_exptl_crystal_density_diffrn 1.882
_exptl_crystal_description block
_exptl_crystal_F_000 510
_exptl_crystal_size_max 0.3
_exptl_crystal_size_mid 0.16
_exptl_crystal_size_min 0.16
_refine_diff_density_max 0.455
_refine_diff_density_min -0.841
_refine_diff_density_rms 0.154
_refine_ls_extinction_coef 0.120(3)
_refine_ls_extinction_expression Fc^*^=kFc[1+0.001xFc^2^\l^3^/sin(2\q)]^-1/4^
_refine_ls_extinction_method SHELXL
_refine_ls_goodness_of_fit_ref 1.175
_refine_ls_hydrogen_treatment constr
_refine_ls_matrix_type full
_refine_ls_number_parameters 265
_refine_ls_number_reflns 4095
_refine_ls_number_restraints 0
_refine_ls_restrained_S_all 1.175
_refine_ls_R_factor_all 0.0366
_refine_ls_R_factor_gt 0.0365
_refine_ls_shift/su_max 0.001
_refine_ls_shift/su_mean 0.000
_refine_ls_structure_factor_coef Fsqd
_refine_ls_weighting_details 'w=1/[\s^2^(Fo^2^)+(0.0583P)^2^+0.4458P] where P=(Fo^2^+2Fc^2^)/3'
_refine_ls_weighting_scheme calc
_refine_ls_wR_factor_gt 0.0940
_refine_ls_wR_factor_ref 0.0941
_reflns_Friedel_coverage 0.000
_reflns_number_gt 4073
_reflns_number_total 4095
_reflns_threshold_expression 'I > 2\s(I)'
_cod_data_source_file cs8b01881_si_002.cif
_cod_data_source_block comp4
_cod_database_code 4515564
_shelxl_version_number 2014/6
_shelx_space_group_comment
;
The symmetry employed for this shelxl refinement is uniquely defined
by the following loop, which should always be used as a source of
symmetry information in preference to the above space-group names.
They are only intended as comments.
;
_shelx_estimated_absorpt_t_max 0.344
_shelx_estimated_absorpt_t_min 0.185
_olex2_refinement_description
;
1. Fixed Uiso
 At 1.2 times of:
  All C(H) groups
 At 1.5 times of:
  All C(H,H,H) groups, All O(H,H) groups
2.a Rotating group:
 O1(H1A,H1B)
2.b Aromatic/amide H refined with riding coordinates:
 C1(H1), C2(H2), C3(H3), C4(H4), C6(H6), C8(H8), C9(H9), C11(H11)
2.c Idealised Me refined as rotating group:
 C13(H13A,H13B,H13C)
;
_olex2_submission_special_instructions 'No special instructions were received'

loop_
_space_group_symop_operation_xyz
'x, y, z'
'-x, -y, -z'

loop_
_atom_site_label
_atom_site_type_symbol
_atom_site_fract_x
_atom_site_fract_y
_atom_site_fract_z
_atom_site_U_iso_or_equiv
_atom_site_adp_type
_atom_site_occupancy
_atom_site_site_symmetry_order
_atom_site_calc_flag
_atom_site_refinement_flags_posn
Cu1 Cu 0.30578(3) 0.31986(2) 0.55972(2) 0.01254(12) Uani 1 1 d .
S1 S 0.63669(5) 0.54254(4) 0.70332(4) 0.01126(13) Uani 1 1 d .
O1 O 0.3387(2) 0.15023(14) 0.52415(14) 0.0225(3) Uani 1 1 d .
H1A H 0.4408 0.1550 0.5716 0.034 Uiso 1 1 d GR
H1B H 0.3425 0.1341 0.4463 0.034 Uiso 1 1 d GR
O2 O 0.55646(18) 0.39854(13) 0.65554(12) 0.0141(3) Uani 1 1 d .
O3 O 0.59571(18) 0.61432(13) 0.60687(12) 0.0152(3) Uani 1 1 d .
O4 O 0.82755(18) 0.58334(14) 0.76352(13) 0.0179(3) Uani 1 1 d .
N1 N 0.0505(2) 0.26095(15) 0.46432(15) 0.0128(3) Uani 1 1 d .
N2 N 0.2227(2) 0.43305(14) 0.67252(14) 0.0111(3) Uani 1 1 d .
C1 C -0.0282(3) 0.17743(19) 0.35615(19) 0.0192(4) Uani 1 1 d .
H1 H 0.0397 0.1333 0.3206 0.023 Uiso 1 1 calc R
C2 C -0.2073(3) 0.1533(2) 0.2941(2) 0.0221(4) Uani 1 1 d .
H2 H -0.2604 0.0939 0.2168 0.027 Uiso 1 1 calc R
C3 C -0.3071(3) 0.21667(19) 0.3461(2) 0.0202(4) Uani 1 1 d .
H3 H -0.4298 0.2008 0.3053 0.024 Uiso 1 1 calc R
C4 C -0.2257(2) 0.30370(18) 0.45864(18) 0.0156(3) Uani 1 1 d .
H4 H -0.2915 0.3481 0.4964 0.019 Uiso 1 1 calc R
C5 C -0.0462(2) 0.32424(16) 0.51468(16) 0.0116(3) Uani 1 1 d .
C6 C 0.0534(2) 0.41656(17) 0.63120(16) 0.0122(3) Uani 1 1 d .
H6 H -0.0047 0.4629 0.6751 0.015 Uiso 1 1 calc R
C7 C 0.3229(2) 0.51682(17) 0.78914(16) 0.0118(3) Uani 1 1 d .
C8 C 0.2355(3) 0.54495(18) 0.88097(17) 0.0155(4) Uani 1 1 d .
H8 H 0.1059 0.5062 0.8672 0.019 Uiso 1 1 calc R
C9 C 0.3375(3) 0.62946(19) 0.99262(17) 0.0171(4) Uani 1 1 d .
H9 H 0.2759 0.6488 1.0536 0.021 Uiso 1 1 calc R
C10 C 0.5285(3) 0.68643(18) 1.01689(17) 0.0156(4) Uani 1 1 d .
C11 C 0.6164(2) 0.65417(17) 0.92699(16) 0.0138(3) Uani 1 1 d .
H11 H 0.7463 0.6896 0.9427 0.017 Uiso 1 1 calc R
C12 C 0.5153(2) 0.57072(17) 0.81483(16) 0.0115(3) Uani 1 1 d .
C13 C 0.6393(3) 0.7810(2) 1.13543(18) 0.0220(4) Uani 1 1 d .
H13A H 0.7421 0.7568 1.1710 0.033 Uiso 1 1 calc GR
H13B H 0.5617 0.7785 1.1950 0.033 Uiso 1 1 calc GR
H13C H 0.6865 0.8695 1.1176 0.033 Uiso 1 1 calc GR
S2 S 0.77810(6) 0.12232(4) 0.73112(4) 0.01557(13) Uani 1 1 d .
F1 F 0.7401(2) -0.08024(14) 0.83991(16) 0.0423(4) Uani 1 1 d .
F2 F 0.9492(2) 0.09768(17) 0.94528(16) 0.0485(5) Uani 1 1 d .
F3 F 0.6671(3) 0.0678(2) 0.93431(17) 0.0528(5) Uani 1 1 d .
O5 O 0.8663(2) 0.25966(14) 0.78059(15) 0.0250(3) Uani 1 1 d .
O6 O 0.5843(2) 0.07664(16) 0.67425(16) 0.0259(3) Uani 1 1 d .
O7 O 0.8791(2) 0.06696(16) 0.65964(15) 0.0262(3) Uani 1 1 d .
C14 C 0.7838(3) 0.0484(2) 0.8703(2) 0.0253(4) Uani 1 1 d .

loop_
_atom_site_aniso_label
_atom_site_aniso_U_11
_atom_site_aniso_U_22
_atom_site_aniso_U_33
_atom_site_aniso_U_23
_atom_site_aniso_U_13
_atom_site_aniso_U_12
Cu1 0.00896(16) 0.01445(17) 0.01359(17) -0.00225(11) 0.00128(11) 0.00572(11)
S1 0.0083(2) 0.0148(2) 0.0102(2) -0.00057(15) 0.00165(15) 0.00483(15)
O1 0.0242(7) 0.0190(7) 0.0223(7) -0.0050(5) -0.0057(6) 0.0138(6)
O2 0.0123(6) 0.0153(6) 0.0147(6) -0.0019(5) 0.0016(5) 0.0072(5)
O3 0.0149(6) 0.0197(6) 0.0122(6) 0.0034(5) 0.0047(5) 0.0068(5)
O4 0.0096(6) 0.0238(7) 0.0177(6) -0.0025(5) 0.0000(5) 0.0065(5)
N1 0.0094(7) 0.0140(7) 0.0150(7) 0.0012(6) 0.0032(6) 0.0047(5)
N2 0.0106(7) 0.0125(6) 0.0106(7) 0.0013(5) 0.0034(5) 0.0045(5)
C1 0.0164(9) 0.0178(9) 0.0210(9) -0.0033(7) 0.0027(7) 0.0066(7)
C2 0.0181(9) 0.0182(9) 0.0226(10) -0.0057(7) -0.0021(8) 0.0039(7)
C3 0.0115(8) 0.0185(9) 0.0259(10) 0.0009(7) -0.0014(7) 0.0035(7)
C4 0.0103(8) 0.0164(8) 0.0203(9) 0.0031(7) 0.0039(7) 0.0052(6)
C5 0.0098(8) 0.0125(8) 0.0137(8) 0.0034(6) 0.0040(6) 0.0044(6)
C6 0.0121(8) 0.0129(8) 0.0135(8) 0.0032(6) 0.0050(6) 0.0056(6)
C7 0.0133(8) 0.0119(7) 0.0110(8) 0.0014(6) 0.0037(6) 0.0056(6)
C8 0.0149(8) 0.0180(8) 0.0147(8) 0.0022(7) 0.0063(7) 0.0064(7)
C9 0.0214(9) 0.0187(9) 0.0128(8) 0.0009(7) 0.0081(7) 0.0081(7)
C10 0.0219(9) 0.0139(8) 0.0116(8) 0.0013(6) 0.0039(7) 0.0077(7)
C11 0.0155(8) 0.0123(8) 0.0125(8) 0.0016(6) 0.0018(6) 0.0047(6)
C12 0.0136(8) 0.0120(7) 0.0109(8) 0.0024(6) 0.0042(6) 0.0063(6)
C13 0.0295(11) 0.0201(9) 0.0123(9) -0.0039(7) 0.0031(8) 0.0070(8)
S2 0.0157(2) 0.0124(2) 0.0175(2) 0.00193(16) 0.00243(17) 0.00491(17)
F1 0.0471(9) 0.0191(7) 0.0494(9) 0.0152(6) -0.0069(7) 0.0046(6)
F2 0.0384(9) 0.0430(9) 0.0411(9) 0.0151(7) -0.0208(7) -0.0009(7)
F3 0.0662(12) 0.0734(13) 0.0422(9) 0.0344(9) 0.0339(9) 0.0370(10)
O5 0.0346(8) 0.0127(6) 0.0249(7) 0.0013(5) 0.0111(6) 0.0038(6)
O6 0.0180(7) 0.0280(8) 0.0313(8) 0.0099(6) -0.0005(6) 0.0099(6)
O7 0.0252(8) 0.0247(7) 0.0285(8) -0.0036(6) 0.0068(6) 0.0114(6)
C14 0.0234(10) 0.0215(10) 0.0254(10) 0.0088(8) -0.0018(8) 0.0037(8)

loop_
_atom_type_symbol
_atom_type_description
_atom_type_scat_dispersion_real
_atom_type_scat_dispersion_imag
_atom_type_scat_source
C C 0.0150 0.0070 'International Tables Vol C Tables 4.2.6.8 and 6.1.1.4'
H H 0.0000 0.0000 'International Tables Vol C Tables 4.2.6.8 and 6.1.1.4'
Cu Cu -2.7970 3.6880 'International Tables Vol C Tables 4.2.6.8 and 6.1.1.4'
F F 0.0600 0.0410 'International Tables Vol C Tables 4.2.6.8 and 6.1.1.4'
N N 0.0250 0.0140 'International Tables Vol C Tables 4.2.6.8 and 6.1.1.4'
O O 0.0410 0.0250 'International Tables Vol C Tables 4.2.6.8 and 6.1.1.4'
S S 0.2920 0.4250 'International Tables Vol C Tables 4.2.6.8 and 6.1.1.4'

loop_
_geom_angle_atom_site_label_1
_geom_angle_atom_site_label_2
_geom_angle_atom_site_label_3
_geom_angle
_geom_angle_site_symmetry_3
O1 Cu1 O3 92.76(6) 2_666
O1 Cu1 N2 146.27(6) .
O2 Cu1 O1 89.59(6) .
O2 Cu1 O3 88.57(5) 2_666
O2 Cu1 N1 173.20(6) .
O2 Cu1 N2 92.23(6) .
N1 Cu1 O1 97.13(6) .
N1 Cu1 O3 90.04(6) 2_666
N1 Cu1 N2 82.78(6) .
N2 Cu1 O3 120.95(5) 2_666
O2 S1 C12 105.53(8) .
O3 S1 O2 111.36(8) .
O3 S1 C12 104.53(8) .
O4 S1 O2 110.57(8) .
O4 S1 O3 115.24(8) .
O4 S1 C12 108.95(8) .
Cu1 O1 H1A 109.3 .
Cu1 O1 H1B 109.3 .
H1A O1 H1B 109.5 .
S1 O2 Cu1 119.06(8) .
S1 O3 Cu1 139.09(8) 2_666
C1 N1 Cu1 128.18(13) .
C1 N1 C5 119.10(16) .
C5 N1 Cu1 112.50(12) .
C6 N2 Cu1 111.75(12) .
C6 N2 C7 119.89(15) .
C7 N2 Cu1 128.23(12) .
N1 C1 H1 119.2 .
N1 C1 C2 121.67(18) .
C2 C1 H1 119.2 .
C1 C2 H2 120.3 .
C3 C2 C1 119.33(18) .
C3 C2 H2 120.3 .
C2 C3 H3 120.4 .
C2 C3 C4 119.17(18) .
C4 C3 H3 120.4 .
C3 C4 H4 120.8 .
C5 C4 C3 118.47(17) .
C5 C4 H4 120.8 .
N1 C5 C4 122.24(16) .
N1 C5 C6 115.07(15) .
C4 C5 C6 122.68(16) .
N2 C6 C5 117.81(16) .
N2 C6 H6 121.1 .
C5 C6 H6 121.1 .
C8 C7 N2 121.87(16) .
C8 C7 C12 118.44(16) .
C12 C7 N2 119.67(15) .
C7 C8 H8 119.9 .
C9 C8 C7 120.28(17) .
C9 C8 H8 119.9 .
C8 C9 H9 119.3 .
C8 C9 C10 121.38(17) .
C10 C9 H9 119.3 .
C9 C10 C13 121.76(17) .
C11 C10 C9 118.30(17) .
C11 C10 C13 119.94(18) .
C10 C11 H11 119.7 .
C12 C11 C10 120.62(17) .
C12 C11 H11 119.7 .
C7 C12 S1 121.46(13) .
C11 C12 S1 117.55(13) .
C11 C12 C7 120.90(16) .
C10 C13 H13A 109.5 .
C10 C13 H13B 109.5 .
C10 C13 H13C 109.5 .
H13A C13 H13B 109.5 .
H13A C13 H13C 109.5 .
H13B C13 H13C 109.5 .
O5 S2 O6 116.02(10) .
O5 S2 O7 115.01(10) .
O5 S2 C14 103.33(10) .
O6 S2 O7 113.41(10) .
O6 S2 C14 103.08(10) .
O7 S2 C14 103.73(11) .
F1 C14 S2 110.91(16) .
F2 C14 S2 111.17(15) .
F2 C14 F1 107.39(19) .
F2 C14 F3 107.8(2) .
F3 C14 S2 111.57(16) .
F3 C14 F1 107.79(19) .

loop_
_geom_bond_atom_site_label_1
_geom_bond_atom_site_label_2
_geom_bond_distance
_geom_bond_site_symmetry_2
Cu1 O1 1.9928(14) .
Cu1 O2 1.9341(14) .
Cu1 O3 2.2352(13) 2_666
Cu1 N1 1.9674(16) .
Cu1 N2 2.0232(15) .
S1 O2 1.4937(14) .
S1 O3 1.4606(13) .
S1 O4 1.4396(14) .
S1 C12 1.7641(17) .
O1 H1A 0.8697 .
O1 H1B 0.8704 .
O3 Cu1 2.2352(13) 2_666
N1 C1 1.334(2) .
N1 C5 1.355(2) .
N2 C6 1.289(2) .
N2 C7 1.426(2) .
C1 H1 0.9500 .
C1 C2 1.392(3) .
C2 H2 0.9500 .
C2 C3 1.385(3) .
C3 H3 0.9500 .
C3 C4 1.388(3) .
C4 H4 0.9500 .
C4 C5 1.386(2) .
C5 C6 1.461(2) .
C6 H6 0.9500 .
C7 C8 1.397(2) .
C7 C12 1.406(2) .
C8 H8 0.9500 .
C8 C9 1.392(3) .
C9 H9 0.9500 .
C9 C10 1.398(3) .
C10 C11 1.398(3) .
C10 C13 1.503(3) .
C11 H11 0.9500 .
C11 C12 1.390(2) .
C13 H13A 0.9800 .
C13 H13B 0.9800 .
C13 H13C 0.9800 .
S2 O5 1.4347(15) .
S2 O6 1.4471(15) .
S2 O7 1.4529(16) .
S2 C14 1.830(2) .
F1 C14 1.334(3) .
F2 C14 1.323(3) .
F3 C14 1.325(3) .

loop_
_geom_torsion_atom_site_label_1
_geom_torsion_atom_site_label_2
_geom_torsion_atom_site_label_3
_geom_torsion_atom_site_label_4
_geom_torsion
_geom_torsion_site_symmetry_4
Cu1 N1 C1 C2 -174.45(15) .
Cu1 N1 C5 C4 176.10(14) .
Cu1 N1 C5 C6 -3.17(18) .
Cu1 N2 C6 C5 -0.52(19) .
Cu1 N2 C7 C8 -151.92(14) .
Cu1 N2 C7 C12 26.5(2) .
O2 S1 O3 Cu1 -78.78(13) 2_666
O2 S1 C12 C7 -48.23(16) .
O2 S1 C12 C11 135.20(14) .
O3 S1 O2 Cu1 -46.03(11) .
O3 S1 C12 C7 69.32(15) .
O3 S1 C12 C11 -107.24(14) .
O4 S1 O2 Cu1 -175.52(8) .
O4 S1 O3 Cu1 48.20(15) 2_666
O4 S1 C12 C7 -166.99(14) .
O4 S1 C12 C11 16.45(16) .
N1 C1 C2 C3 -0.5(3) .
N1 C5 C6 N2 2.5(2) .
N2 C7 C8 C9 -178.57(17) .
N2 C7 C12 S1 2.6(2) .
N2 C7 C12 C11 179.07(15) .
C1 N1 C5 C4 1.1(3) .
C1 N1 C5 C6 -178.21(16) .
C1 C2 C3 C4 0.5(3) .
C2 C3 C4 C5 0.2(3) .
C3 C4 C5 N1 -1.0(3) .
C3 C4 C5 C6 178.18(17) .
C4 C5 C6 N2 -176.75(17) .
C5 N1 C1 C2 -0.3(3) .
C6 N2 C7 C8 23.5(2) .
C6 N2 C7 C12 -158.06(16) .
C7 N2 C6 C5 -176.67(14) .
C7 C8 C9 C10 -1.1(3) .
C8 C7 C12 S1 -178.92(13) .
C8 C7 C12 C11 -2.5(3) .
C8 C9 C10 C11 -1.4(3) .
C8 C9 C10 C13 178.05(18) .
C9 C10 C11 C12 2.0(3) .
C10 C11 C12 S1 176.56(14) .
C10 C11 C12 C7 0.0(3) .
C12 S1 O2 Cu1 66.81(10) .
C12 S1 O3 Cu1 167.74(12) 2_666
C12 C7 C8 C9 3.0(3) .
C13 C10 C11 C12 -177.52(16) .
O5 S2 C14 F1 -167.55(16) .
O5 S2 C14 F2 -48.1(2) .
O5 S2 C14 F3 72.27(18) .
O6 S2 C14 F1 71.26(18) .
O6 S2 C14 F2 -169.33(18) .
O6 S2 C14 F3 -48.92(19) .
O7 S2 C14 F1 -47.21(18) .
O7 S2 C14 F2 72.20(19) .
O7 S2 C14 F3 -167.39(17) .
